data_1525422
loop_
_publ_author_name
'Vannerberg, N.G.'

_publ_section_title
;
 The OD-structure of K3 Mn (C N)6
;
_journal_name_full 'Acta Chemica Scandinavica (1-27,1973-42,1988)'
_journal_page_first 2335
_journal_page_last 2348
_journal_volume 24
_journal_year 1970
_chemical_formula_sum 'C6 K2 Mn N6'
_chemical_name_systematic 'K3 Mn (C N)6'
_space_group_IT_number 53
_symmetry_space_group_name_Hall '-P 2 2bc'
_symmetry_space_group_name_H-M 'P n c m'
_cell_angle_alpha 90
_cell_angle_beta 90
_cell_angle_gamma 90
_cell_formula_units_Z 2
_cell_length_a 13.529
_cell_length_b 10.501
_cell_length_c 4.218
_cell_volume 599.243
_citation_journal_id_ASTM ACSAA4
_cod_data_source_file Vannerberg_ACSAA4_1970_15.cif
_cod_data_source_block C6K2Mn1N6
_cod_original_sg_symbol_Hall '-P 2ac 2 (y,z,x)'
_cod_original_formula_sum 'C6 K2 Mn1 N6'
_cod_database_code 1525422

loop_
_symmetry_equiv_pos_as_xyz
x,y,z
-x,y+1/2,-z+1/2
-x,-y,z
x,-y+1/2,-z+1/2
-x,-y,-z
x,-y-1/2,z-1/2
x,y,-z
-x,y-1/2,z-1/2

loop_
_atom_site_label
_atom_site_type_symbol
_atom_site_fract_x
_atom_site_fract_y
_atom_site_fract_z
_atom_site_occupancy
_atom_site_U_iso_or_equiv
Mn1 Mn+3 0 0 0 1 0.0
K1 K+1 0.25068 0.22862 0 1 0.0
N1 N-3 0.8993 0.2698 0 1 0.0
C1 C+2 0.9372 0.1735 0 1 0.0
C2 C+2 0.0948 0.0542 0.3321 1 0.0
N2 N-3 0.1501 0.0856 0.515 1 0.0
